data_4077997
loop_
_publ_author_name
'Lechner, Marie-Luise'
'Athukorala Arachchige, Kasun S.'
'Randall, Rebecca A. M.'
'Knight, Fergus R.'
'B\"uhl, Michael'
'Slawin, Alexandra M. Z.'
'Woollins, J. Derek'

_publ_section_title
;
 Sterically Crowded Tin Acenaphthenes
;
_journal_issue 7
_journal_name_full Organometallics
_journal_page_first 2922
_journal_paper_doi 10.1021/om201253t
_journal_volume 31
_journal_year 2012
_chemical_formula_moiety 'C24 H18 Br Cl Sn'
_chemical_formula_sum 'C24 H18 Br Cl Sn'
_chemical_formula_weight 540.45
_space_group_IT_number 14
_symmetry_cell_setting monoclinic
_symmetry_Int_Tables_number 14
_symmetry_space_group_name_Hall '-P 2yn'
_symmetry_space_group_name_H-M 'P 1 21/n 1'
_atom_sites_solution_hydrogens geom
_atom_sites_solution_primary direct
_atom_sites_solution_secondary difmap
_cell_angle_alpha 90.0000
_cell_angle_beta 93.060(13)
_cell_angle_gamma 90.0000
_cell_formula_units_Z 4
_cell_length_a 9.127(2)
_cell_length_b 16.587(4)
_cell_length_c 14.900(3)
_cell_measurement_reflns_used 3789
_cell_measurement_temperature 125
_cell_measurement_theta_max 32.58
_cell_measurement_theta_min 1.37
_cell_volume 2252.5(9)
_computing_cell_refinement 'CrystalClear-SM Expert 2.0 r6'
_computing_data_collection 'CrystalClear-SM Expert 2.0 r6 (Rigaku, 2010)'
_computing_data_reduction 'CrystalClear-SM Expert 2.0 r6'
_computing_molecular_graphics 'CrystalStructure 4.0'
_computing_publication_material 'CrystalStructure 4.0 (Rigaku, 2010)'
_computing_structure_refinement 'SHELXL97 (Sheldrick, 2008)'
_computing_structure_solution 'SHELXS97 (Sheldrick, 2008)'
_diffrn_ambient_temperature 125
_diffrn_detector_area_resol_mean 13.653
_diffrn_measured_fraction_theta_full 0.999
_diffrn_measured_fraction_theta_max 0.999
_diffrn_measurement_device_type 'Rigaku SCX mini'
_diffrn_measurement_method \w
_diffrn_radiation_type 'Mo K\a'
_diffrn_radiation_wavelength 0.71075
_diffrn_reflns_av_R_equivalents 0.1044
_diffrn_reflns_limit_h_max 10
_diffrn_reflns_limit_h_min -10
_diffrn_reflns_limit_k_max 19
_diffrn_reflns_limit_k_min -19
_diffrn_reflns_limit_l_max 17
_diffrn_reflns_limit_l_min -17
_diffrn_reflns_number 19192
_diffrn_reflns_theta_full 25.00
_diffrn_reflns_theta_max 25.00
_diffrn_standards_number 0
_exptl_absorpt_coefficient_mu 3.037
_exptl_absorpt_correction_T_max 0.886
_exptl_absorpt_correction_T_min 0.531
_exptl_absorpt_correction_type multi-scan
_exptl_absorpt_process_details 'REQAB (Rigaku, 1998)'
_exptl_crystal_colour colorless
_exptl_crystal_density_diffrn 1.594
_exptl_crystal_density_method 'not measured'
_exptl_crystal_description prism
_exptl_crystal_F_000 1056.00
_exptl_crystal_size_max 0.160
_exptl_crystal_size_mid 0.130
_exptl_crystal_size_min 0.040
_refine_diff_density_max 3.560
_refine_diff_density_min -1.270
_refine_ls_extinction_method none
_refine_ls_goodness_of_fit_ref 1.104
_refine_ls_hydrogen_treatment constr
_refine_ls_number_parameters 244
_refine_ls_number_reflns 3963
_refine_ls_number_restraints 0
_refine_ls_R_factor_gt 0.0753
_refine_ls_shift/su_max 0.000
_refine_ls_structure_factor_coef Fsqd
_refine_ls_weighting_details 'w = 1/[\s^2^(Fo^2^)+(0.1326P)^2^+19.8781P] where P=(Fo^2^+2Fc^2^)/3'
_refine_ls_weighting_scheme calc
_refine_ls_wR_factor_ref 0.2530
_reflns_number_gt 3128
_reflns_number_total 3965
_reflns_threshold_expression F^2^>2.0\s(F^2^)
_cod_data_source_file om201253t_si_001.cif
_cod_data_source_block KAAS2_Off
_cod_database_code 4077997

loop_
_symmetry_equiv_pos_site_id
_symmetry_equiv_pos_as_xyz
1 +X,+Y,+Z
2 1/2-X,1/2+Y,1/2-Z
3 -X,-Y,-Z
4 1/2+X,1/2-Y,1/2+Z

loop_
_atom_site_label
_atom_site_type_symbol
_atom_site_fract_x
_atom_site_fract_y
_atom_site_fract_z
_atom_site_U_iso_or_equiv
_atom_site_adp_type
_atom_site_occupancy
_atom_site_symmetry_multiplicity
_atom_site_calc_flag
_atom_site_refinement_flags
Sn1 Sn 0.28451(8) 0.70300(4) 0.79030(5) 0.0270(3) Uani 1.0 4 d .
Br1 Br 0.43546(13) 0.69403(7) 0.98479(8) 0.0352(4) Uani 1.0 4 d .
Cl1 Cl 0.1880(4) 0.69346(18) 0.63611(19) 0.0377(7) Uani 1.0 4 d .
C1 C 0.2090(12) 0.5910(6) 0.8435(7) 0.027(3) Uani 1.0 4 d .
C2 C 0.1034(12) 0.5484(7) 0.7878(8) 0.033(3) Uani 1.0 4 d .
C3 C 0.0428(13) 0.4740(7) 0.8128(7) 0.033(3) Uani 1.0 4 d .
C4 C 0.0875(13) 0.4408(7) 0.8940(8) 0.032(3) Uani 1.0 4 d .
C5 C 0.1918(11) 0.4831(6) 0.9513(7) 0.025(3) Uani 1.0 4 d .
C6 C 0.2237(12) 0.4402(7) 1.0326(8) 0.032(3) Uani 1.0 4 d .
C7 C 0.3147(13) 0.4724(8) 1.0958(9) 0.040(3) Uani 1.0 4 d .
C8 C 0.3768(13) 0.5517(8) 1.0794(8) 0.040(3) Uani 1.0 4 d .
C9 C 0.3477(12) 0.5900(7) 0.9986(8) 0.031(3) Uani 1.0 4 d .
C10 C 0.2526(11) 0.5585(7) 0.9287(7) 0.028(3) Uani 1.0 4 d .
C11 C 0.0458(13) 0.3632(7) 0.9408(8) 0.035(3) Uani 1.0 4 d .
C12 C 0.1369(14) 0.3618(7) 1.0299(9) 0.040(3) Uani 1.0 4 d .
C13 C 0.5090(11) 0.7189(7) 0.7592(7) 0.026(3) Uani 1.0 4 d .
C14 C 0.5945(13) 0.7808(7) 0.8003(8) 0.031(3) Uani 1.0 4 d .
C15 C 0.7384(15) 0.7916(9) 0.7747(10) 0.049(4) Uani 1.0 4 d .
C16 C 0.7982(14) 0.7429(10) 0.7136(9) 0.049(4) Uani 1.0 4 d .
C17 C 0.7137(15) 0.6806(9) 0.6731(10) 0.049(4) Uani 1.0 4 d .
C18 C 0.5702(13) 0.6700(7) 0.6964(8) 0.034(3) Uani 1.0 4 d .
C19 C 0.1684(12) 0.8068(6) 0.8339(8) 0.027(3) Uani 1.0 4 d .
C20 C 0.1558(12) 0.8743(7) 0.7794(8) 0.032(3) Uani 1.0 4 d .
C21 C 0.0768(15) 0.9424(7) 0.8079(8) 0.039(3) Uani 1.0 4 d .
C22 C 0.0106(14) 0.9426(7) 0.8892(8) 0.037(3) Uani 1.0 4 d .
C23 C 0.0232(14) 0.8739(7) 0.9426(8) 0.038(3) Uani 1.0 4 d .
C24 C 0.1019(12) 0.8066(7) 0.9157(8) 0.030(3) Uani 1.0 4 d .
H2 H 0.0723 0.5712 0.7315 0.0397 Uiso 1.0 4 calc R
H3 H -0.0276 0.4474 0.7741 0.0392 Uiso 1.0 4 calc R
H7 H 0.3385 0.4444 1.1502 0.0481 Uiso 1.0 4 calc R
H8 H 0.4377 0.5770 1.1248 0.0476 Uiso 1.0 4 calc R
H11A H 0.0687 0.3158 0.9037 0.0416 Uiso 1.0 4 calc R
H11B H -0.0603 0.3627 0.9515 0.0416 Uiso 1.0 4 calc R
H12A H 0.0724 0.3588 1.0812 0.0475 Uiso 1.0 4 calc R
H12B H 0.2039 0.3148 1.0325 0.0475 Uiso 1.0 4 calc R
H14 H 0.5551 0.8146 0.8445 0.0375 Uiso 1.0 4 calc R
H15 H 0.7956 0.8342 0.8009 0.0585 Uiso 1.0 4 calc R
H16 H 0.8968 0.7509 0.6981 0.0589 Uiso 1.0 4 calc R
H17 H 0.7547 0.6461 0.6302 0.0589 Uiso 1.0 4 calc R
H18 H 0.5128 0.6283 0.6686 0.0410 Uiso 1.0 4 calc R
H20 H 0.1999 0.8750 0.7231 0.0389 Uiso 1.0 4 calc R
H21 H 0.0693 0.9887 0.7705 0.0467 Uiso 1.0 4 calc R
H22 H -0.0421 0.9884 0.9081 0.0439 Uiso 1.0 4 calc R
H23 H -0.0224 0.8727 0.9984 0.0452 Uiso 1.0 4 calc R
H24 H 0.1100 0.7605 0.9535 0.0360 Uiso 1.0 4 calc R

loop_
_atom_site_aniso_label
_atom_site_aniso_U_11
_atom_site_aniso_U_22
_atom_site_aniso_U_33
_atom_site_aniso_U_12
_atom_site_aniso_U_13
_atom_site_aniso_U_23
Sn1 0.0268(5) 0.0279(5) 0.0264(5) -0.0019(3) 0.0014(3) 0.0003(3)
Br1 0.0368(7) 0.0380(7) 0.0302(7) -0.0080(5) -0.0031(5) -0.0030(5)
Cl1 0.0383(16) 0.0456(18) 0.0289(15) -0.0052(13) -0.0028(12) 0.0017(12)
C1 0.031(6) 0.020(5) 0.031(6) -0.002(5) 0.009(5) -0.008(5)
C2 0.033(6) 0.037(7) 0.029(6) -0.006(5) -0.007(5) -0.003(5)
C3 0.039(7) 0.035(7) 0.025(6) -0.007(5) 0.003(5) -0.014(5)
C4 0.036(6) 0.028(6) 0.032(7) -0.002(5) 0.013(5) -0.003(5)
C5 0.019(5) 0.025(6) 0.031(6) 0.002(4) 0.008(4) 0.001(5)
C6 0.027(6) 0.039(7) 0.032(7) 0.005(5) 0.013(5) 0.007(5)
C7 0.033(6) 0.048(8) 0.039(7) -0.002(6) 0.004(5) 0.015(6)
C8 0.035(7) 0.051(8) 0.033(7) 0.002(6) -0.002(5) 0.007(6)
C9 0.032(6) 0.032(6) 0.030(6) 0.001(5) -0.000(5) -0.002(5)
C10 0.025(6) 0.033(6) 0.027(6) 0.002(5) 0.005(5) -0.003(5)
C11 0.045(7) 0.022(6) 0.038(7) -0.005(5) 0.010(6) 0.000(5)
C12 0.044(7) 0.029(7) 0.046(8) 0.001(6) 0.009(6) 0.005(6)
C13 0.026(6) 0.029(6) 0.021(6) 0.001(5) -0.002(4) 0.004(5)
C14 0.035(6) 0.027(6) 0.032(6) -0.004(5) -0.000(5) -0.005(5)
C15 0.037(7) 0.059(9) 0.048(9) -0.022(7) -0.011(6) 0.004(7)
C16 0.029(7) 0.073(10) 0.046(8) 0.008(7) 0.009(6) 0.014(7)
C17 0.042(8) 0.062(9) 0.045(8) 0.015(7) 0.018(6) 0.006(7)
C18 0.042(7) 0.030(6) 0.031(6) 0.002(5) 0.005(5) -0.000(5)
C19 0.025(6) 0.021(6) 0.036(7) -0.005(4) -0.001(5) 0.000(5)
C20 0.036(6) 0.028(6) 0.033(7) -0.006(5) 0.002(5) 0.004(5)
C21 0.056(8) 0.022(6) 0.038(7) -0.002(6) -0.006(6) 0.005(5)
C22 0.046(7) 0.029(6) 0.035(7) 0.006(6) -0.000(5) -0.009(5)
C23 0.048(7) 0.037(7) 0.028(6) 0.002(6) 0.007(5) -0.003(5)
C24 0.032(6) 0.026(6) 0.033(7) -0.008(5) 0.005(5) 0.005(5)

loop_
_atom_type_symbol
_atom_type_description
_atom_type_scat_dispersion_real
_atom_type_scat_dispersion_imag
_atom_type_scat_source
C C 0.0033 0.0016
;
International Tables for Crystallography
(1992, Vol. C, Tables 4.2.6.8 and 6.1.1.4)
;
H H 0.0000 0.0000
;
International Tables for Crystallography
(1992, Vol. C, Table 6.1.1.4)
;
Sn Sn -0.6537 1.4246
;
International Tables for Crystallography
(1992, Vol. C, Tables 4.2.6.8 and 6.1.1.4)
;
Br Br -0.2901 2.4595
;
International Tables for Crystallography
(1992, Vol. C, Tables 4.2.6.8 and 6.1.1.4)
;
Cl Cl 0.1484 0.1585
;
International Tables for Crystallography
(1992, Vol. C, Tables 4.2.6.8 and 6.1.1.4)
;

loop_
_geom_angle_atom_site_label_1
_geom_angle_atom_site_label_2
_geom_angle_atom_site_label_3
_geom_angle
_geom_angle_publ_flag
Cl1 Sn1 C1 100.7(3) yes
Cl1 Sn1 C13 96.1(3) yes
Cl1 Sn1 C19 100.3(3) yes
C1 Sn1 C13 121.1(4) yes
C1 Sn1 C19 114.2(4) yes
C13 Sn1 C19 117.5(4) yes
Sn1 C1 C2 115.7(8) yes
Sn1 C1 C10 125.4(8) yes
C2 C1 C10 118.8(10) yes
C1 C2 C3 122.8(10) yes
C2 C3 C4 118.8(10) yes
C3 C4 C5 119.2(10) yes
C3 C4 C11 132.3(11) yes
C5 C4 C11 108.5(9) yes
C4 C5 C6 111.3(10) yes
C4 C5 C10 123.3(10) yes
C6 C5 C10 125.4(10) yes
C5 C6 C7 119.5(11) yes
C5 C6 C12 108.8(9) yes
C7 C6 C12 131.7(11) yes
C6 C7 C8 118.5(11) yes
C7 C8 C9 120.3(11) yes
Br1 C9 C8 116.6(9) yes
Br1 C9 C10 119.7(8) yes
C8 C9 C10 123.7(11) yes
C1 C10 C5 117.0(9) yes
C1 C10 C9 130.5(10) yes
C5 C10 C9 112.5(10) yes
C4 C11 C12 105.8(9) yes
C6 C12 C11 105.5(10) yes
Sn1 C13 C14 120.7(8) yes
Sn1 C13 C18 120.1(8) yes
C14 C13 C18 119.2(10) yes
C13 C14 C15 118.8(11) yes
C14 C15 C16 121.7(13) yes
C15 C16 C17 119.7(13) yes
C16 C17 C18 119.3(13) yes
C13 C18 C17 121.3(11) yes
Sn1 C19 C20 120.0(9) yes
Sn1 C19 C24 120.7(8) yes
C20 C19 C24 119.2(10) yes
C19 C20 C21 119.8(11) yes
C20 C21 C22 121.2(11) yes
C21 C22 C23 118.2(11) yes
C22 C23 C24 121.2(11) yes
C19 C24 C23 120.4(10) yes
C1 C2 H2 118.573 no
C3 C2 H2 118.579 no
C2 C3 H3 120.598 no
C4 C3 H3 120.600 no
C6 C7 H7 120.753 no
C8 C7 H7 120.758 no
C7 C8 H8 119.843 no
C9 C8 H8 119.857 no
C4 C11 H11A 110.568 no
C4 C11 H11B 110.572 no
C12 C11 H11A 110.570 no
C12 C11 H11B 110.571 no
H11A C11 H11B 108.712 no
C6 C12 H12A 110.643 no
C6 C12 H12B 110.629 no
C11 C12 H12A 110.628 no
C11 C12 H12B 110.630 no
H12A C12 H12B 108.763 no
C13 C14 H14 120.598 no
C15 C14 H14 120.591 no
C14 C15 H15 119.162 no
C16 C15 H15 119.152 no
C15 C16 H16 120.158 no
C17 C16 H16 120.156 no
C16 C17 H17 120.328 no
C18 C17 H17 120.323 no
C13 C18 H18 119.372 no
C17 C18 H18 119.368 no
C19 C20 H20 120.112 no
C21 C20 H20 120.093 no
C20 C21 H21 119.401 no
C22 C21 H21 119.396 no
C21 C22 H22 120.904 no
C23 C22 H22 120.907 no
C22 C23 H23 119.403 no
C24 C23 H23 119.393 no
C19 C24 H24 119.818 no
C23 C24 H24 119.821 no

loop_
_geom_bond_atom_site_label_1
_geom_bond_atom_site_label_2
_geom_bond_distance
_geom_bond_publ_flag
Sn1 Cl1 2.421(3) yes
Sn1 C1 2.147(11) yes
Sn1 C13 2.141(11) yes
Sn1 C19 2.140(11) yes
Br1 C9 1.918(11) yes
C1 C2 1.425(15) yes
C1 C10 1.417(15) yes
C2 C3 1.411(17) yes
C3 C4 1.372(16) yes
C4 C5 1.428(15) yes
C4 C11 1.522(16) yes
C5 C6 1.422(15) yes
C5 C10 1.417(15) yes
C6 C7 1.334(16) yes
C6 C12 1.522(17) yes
C7 C8 1.458(18) yes
C8 C9 1.375(16) yes
C9 C10 1.418(15) yes
C11 C12 1.529(17) yes
C13 C14 1.409(15) yes
C13 C18 1.379(16) yes
C14 C15 1.398(18) yes
C15 C16 1.35(2) yes
C16 C17 1.41(2) yes
C17 C18 1.384(18) yes
C19 C20 1.385(15) yes
C19 C24 1.391(17) yes
C20 C21 1.417(17) yes
C21 C22 1.383(18) yes
C22 C23 1.391(17) yes
C23 C24 1.398(16) yes
C2 H2 0.950 no
C3 H3 0.950 no
C7 H7 0.950 no
C8 H8 0.950 no
C11 H11A 0.990 no
C11 H11B 0.990 no
C12 H12A 0.990 no
C12 H12B 0.990 no
C14 H14 0.950 no
C15 H15 0.950 no
C16 H16 0.950 no
C17 H17 0.950 no
C18 H18 0.950 no
C20 H20 0.950 no
C21 H21 0.950 no
C22 H22 0.950 no
C23 H23 0.950 no
C24 H24 0.950 no

loop_
_geom_contact_atom_site_label_1
_geom_contact_atom_site_label_2
_geom_contact_distance
_geom_contact_publ_flag
_geom_contact_site_symmetry_2
Sn1 Br1 3.1451(15) no .
Br1 C1 3.341(11) no .
Br1 C13 3.486(11) no .
Br1 C14 3.488(12) no .
Cl1 C2 3.417(12) no .
Cl1 C18 3.577(12) no .
C1 C4 2.844(15) no .
C2 C5 2.747(15) no .
C3 C10 2.874(15) no .
C4 C7 3.598(17) no .
C5 C8 2.729(16) no .
C6 C9 2.789(16) no .
C7 C10 2.900(17) no .
C13 C16 2.789(17) no .
C14 C17 2.784(19) no .
C15 C18 2.755(18) no .
C19 C22 2.821(16) no .
C20 C23 2.774(17) no .
C21 C24 2.768(16) no .
C3 C20 3.548(16) no 2_546
C20 C3 3.548(16) no 2_556
Sn1 H2 3.0195 no .
Sn1 H14 3.1564 no .
Sn1 H18 3.0929 no .
Sn1 H20 3.1080 no .
Sn1 H24 3.1261 no .
Br1 H8 2.8487 no .
Br1 H14 3.1313 no .
Br1 H24 3.1800 no .
Cl1 H2 2.7213 no .
Cl1 H18 3.1684 no .
Cl1 H20 3.2785 no .
C1 H3 3.3428 no .
C1 H24 3.4010 no .
C3 H11A 2.9569 no .
C3 H11B 2.9615 no .
C4 H2 3.2444 no .
C4 H12A 3.1120 no .
C4 H12B 3.0857 no .
C5 H3 3.2819 no .
C5 H7 3.2505 no .
C5 H11A 3.0632 no .
C5 H11B 3.0467 no .
C5 H12A 3.0674 no .
C5 H12B 3.0423 no .
C6 H8 3.2511 no .
C6 H11A 3.1075 no .
C6 H11B 3.0811 no .
C7 H12A 2.9049 no .
C7 H12B 2.9403 no .
C9 H7 3.3120 no .
C10 H2 3.2975 no .
C10 H8 3.3103 no .
C11 H3 2.8964 no .
C12 H7 2.8499 no .
C13 H15 3.2726 no .
C13 H17 3.2625 no .
C14 H16 3.2590 no .
C14 H18 3.2624 no .
C15 H17 3.2427 no .
C16 H14 3.2550 no .
C16 H18 3.2658 no .
C17 H15 3.2435 no .
C18 H14 3.2653 no .
C18 H16 3.2674 no .
C19 H14 3.5270 no .
C19 H21 3.2753 no .
C19 H23 3.2711 no .
C20 H22 3.3002 no .
C20 H24 3.2526 no .
C21 H23 3.2387 no .
C22 H20 3.2904 no .
C22 H24 3.2810 no .
C23 H21 3.2398 no .
C24 H20 3.2554 no .
C24 H22 3.2887 no .
H2 H3 2.3487 no .
H3 H11A 3.0140 no .
H3 H11B 3.0218 no .
H7 H8 2.4169 no .
H7 H12A 2.9504 no .
H7 H12B 2.9954 no .
H11A H12A 2.7368 no .
H11A H12B 2.2257 no .
H11B H12A 2.2256 no .
H11B H12B 2.7556 no .
H14 H15 2.3445 no .
H15 H16 2.2931 no .
H16 H17 2.3634 no .
H17 H18 2.3294 no .
H20 H21 2.3592 no .
H21 H22 2.3370 no .
H22 H23 2.3451 no .
H23 H24 2.3363 no .
Br1 H12B 3.3185 no 3_667
Br1 H16 3.3445 no 4_465
Cl1 H11A 3.0890 no 2_556
Cl1 H12B 3.4060 no 2_556
Cl1 H16 3.0141 no 1_455
C1 H11B 3.4935 no 3_567
C1 H12A 2.9769 no 3_567
C1 H21 3.1976 no 2_546
C2 H12A 3.0147 no 3_567
C2 H20 3.3987 no 2_546
C2 H21 3.3078 no 2_546
C3 H12A 3.3870 no 3_567
C3 H20 2.9371 no 2_546
C4 H20 2.8915 no 2_546
C5 H11B 3.2037 no 3_567
C5 H12A 3.5785 no 3_567
C5 H20 3.3486 no 2_546
C7 H3 3.5969 no 3_567
C7 H21 3.4561 no 4_565
C8 H11B 3.2297 no 3_567
C8 H21 3.3326 no 4_565
C9 H11B 2.8730 no 3_567
C10 H11B 2.8821 no 3_567
C10 H12A 3.2647 no 3_567
C11 H20 3.4629 no 2_546
C11 H24 2.9925 no 3_567
C12 H24 3.0520 no 3_567
C13 H7 3.2995 no 3_667
C13 H11A 2.9661 no 2_556
C14 H3 3.0268 no 2_556
C14 H11A 3.3628 no 2_556
C14 H12B 3.4083 no 3_667
C15 H3 3.2795 no 2_556
C15 H12B 3.3882 no 3_667
C16 H8 3.5312 no 4_564
C17 H7 3.4039 no 3_667
C17 H11A 3.5589 no 2_556
C17 H23 3.4062 no 4_564
C17 H24 3.4971 no 4_564
C18 H7 3.0513 no 3_667
C18 H11A 3.0785 no 2_556
C18 H21 3.3126 no 2_546
C18 H22 3.3949 no 2_546
C18 H23 3.1072 no 4_564
C19 H15 3.4422 no 1_455
C19 H16 3.2499 no 1_455
C20 H8 3.0708 no 4_464
C20 H15 3.3861 no 1_455
C20 H16 3.3081 no 1_455
C21 H8 2.9648 no 4_464
C21 H15 3.1292 no 1_455
C21 H18 3.2141 no 2_556
C22 H15 2.9224 no 1_455
C22 H18 3.2026 no 2_556
C22 H22 3.2275 no 3_577
C22 H23 3.4898 no 3_577
C23 H15 2.9566 no 1_455
C23 H17 3.4283 no 4_465
C23 H18 3.3740 no 4_465
C23 H22 3.1859 no 3_577
C24 H11B 3.4684 no 3_567
C24 H12A 3.1730 no 3_567
C24 H12B 3.5597 no 3_567
C24 H15 3.2309 no 1_455
C24 H17 3.5070 no 4_465
H2 H12A 3.3594 no 3_567
H2 H16 3.4073 no 1_455
H2 H17 3.4292 no 1_455
H2 H21 3.5471 no 2_546
H3 C7 3.5969 no 3_567
H3 C14 3.0268 no 2_546
H3 C15 3.2795 no 2_546
H3 H7 3.5907 no 3_567
H3 H14 2.8262 no 2_546
H3 H15 3.2348 no 2_546
H3 H20 3.2205 no 2_546
H7 C13 3.2995 no 3_667
H7 C17 3.4039 no 3_667
H7 C18 3.0513 no 3_667
H7 H3 3.5907 no 3_567
H7 H18 3.1921 no 3_667
H7 H21 2.9115 no 4_565
H8 C16 3.5312 no 4_465
H8 C20 3.0708 no 4_565
H8 C21 2.9648 no 4_565
H8 H15 3.3315 no 4_465
H8 H16 3.0867 no 4_465
H8 H20 2.8515 no 4_565
H8 H21 2.6578 no 4_565
H11A Cl1 3.0890 no 2_546
H11A C13 2.9661 no 2_546
H11A C14 3.3628 no 2_546
H11A C17 3.5589 no 2_546
H11A C18 3.0785 no 2_546
H11A H18 3.3616 no 2_546
H11A H20 3.0695 no 2_546
H11A H23 3.4848 no 3_567
H11A H24 3.0265 no 3_567
H11B C1 3.4935 no 3_567
H11B C5 3.2037 no 3_567
H11B C8 3.2297 no 3_567
H11B C9 2.8730 no 3_567
H11B C10 2.8821 no 3_567
H11B C24 3.4684 no 3_567
H11B H24 2.5413 no 3_567
H12A C1 2.9769 no 3_567
H12A C2 3.0147 no 3_567
H12A C3 3.3870 no 3_567
H12A C5 3.5785 no 3_567
H12A C10 3.2647 no 3_567
H12A C24 3.1730 no 3_567
H12A H2 3.3594 no 3_567
H12A H24 2.6196 no 3_567
H12B Br1 3.3185 no 3_667
H12B Cl1 3.4060 no 2_546
H12B C14 3.4083 no 3_667
H12B C15 3.3882 no 3_667
H12B C24 3.5597 no 3_567
H12B H14 3.5169 no 3_667
H12B H15 3.5021 no 3_667
H12B H23 3.5421 no 3_567
H12B H24 3.1425 no 3_567
H14 H3 2.8262 no 2_556
H14 H12B 3.5169 no 3_667
H15 C19 3.4422 no 1_655
H15 C20 3.3861 no 1_655
H15 C21 3.1292 no 1_655
H15 C22 2.9224 no 1_655
H15 C23 2.9566 no 1_655
H15 C24 3.2309 no 1_655
H15 H3 3.2348 no 2_556
H15 H8 3.3315 no 4_564
H15 H12B 3.5021 no 3_667
H15 H22 3.3222 no 1_655
H15 H23 3.3627 no 1_655
H16 Br1 3.3445 no 4_564
H16 Cl1 3.0141 no 1_655
H16 C19 3.2499 no 1_655
H16 C20 3.3081 no 1_655
H16 H2 3.4073 no 1_655
H16 H8 3.0867 no 4_564
H16 H20 3.4536 no 1_655
H17 C23 3.4283 no 4_564
H17 C24 3.5070 no 4_564
H17 H2 3.4292 no 1_655
H17 H22 3.2885 no 2_546
H17 H23 3.1336 no 4_564
H17 H24 3.2719 no 4_564
H18 C21 3.2141 no 2_546
H18 C22 3.2026 no 2_546
H18 C23 3.3740 no 4_564
H18 H7 3.1921 no 3_667
H18 H11A 3.3616 no 2_556
H18 H21 2.6106 no 2_546
H18 H22 2.6069 no 2_546
H18 H23 2.5391 no 4_564
H20 C2 3.3987 no 2_556
H20 C3 2.9371 no 2_556
H20 C4 2.8915 no 2_556
H20 C5 3.3486 no 2_556
H20 C11 3.4629 no 2_556
H20 H3 3.2205 no 2_556
H20 H8 2.8515 no 4_464
H20 H11A 3.0695 no 2_556
H20 H16 3.4536 no 1_455
H21 C1 3.1976 no 2_556
H21 C2 3.3078 no 2_556
H21 C7 3.4561 no 4_464
H21 C8 3.3326 no 4_464
H21 C18 3.3126 no 2_556
H21 H2 3.5471 no 2_556
H21 H7 2.9115 no 4_464
H21 H8 2.6578 no 4_464
H21 H18 2.6106 no 2_556
H22 C18 3.3949 no 2_556
H22 C22 3.2275 no 3_577
H22 C23 3.1859 no 3_577
H22 H15 3.3222 no 1_455
H22 H17 3.2885 no 2_556
H22 H18 2.6069 no 2_556
H22 H22 2.8304 no 3_577
H22 H23 2.7395 no 3_577
H23 C17 3.4062 no 4_465
H23 C18 3.1072 no 4_465
H23 C22 3.4898 no 3_577
H23 H11A 3.4848 no 3_567
H23 H12B 3.5421 no 3_567
H23 H15 3.3627 no 1_455
H23 H17 3.1336 no 4_465
H23 H18 2.5391 no 4_465
H23 H22 2.7395 no 3_577
H24 C11 2.9925 no 3_567
H24 C12 3.0520 no 3_567
H24 C17 3.4971 no 4_465
H24 H11A 3.0265 no 3_567
H24 H11B 2.5413 no 3_567
H24 H12A 2.6196 no 3_567
H24 H12B 3.1425 no 3_567
H24 H17 3.2719 no 4_465

loop_
_geom_torsion_atom_site_label_1
_geom_torsion_atom_site_label_2
_geom_torsion_atom_site_label_3
_geom_torsion_atom_site_label_4
_geom_torsion
_geom_torsion_publ_flag
Cl1 Sn1 C1 C2 -11.9(7) no
Cl1 Sn1 C1 C10 169.9(7) no
Cl1 Sn1 C13 C14 131.8(7) no
Cl1 Sn1 C13 C18 -46.1(7) no
Cl1 Sn1 C19 C20 -44.5(7) no
Cl1 Sn1 C19 C24 133.9(7) no
C1 Sn1 C13 C14 -121.8(7) no
C1 Sn1 C13 C18 60.3(8) no
C13 Sn1 C1 C2 -115.9(7) no
C13 Sn1 C1 C10 65.9(9) no
C1 Sn1 C19 C20 -151.3(7) no
C1 Sn1 C19 C24 27.1(9) no
C19 Sn1 C1 C2 94.6(7) no
C19 Sn1 C1 C10 -83.5(8) no
C13 Sn1 C19 C20 58.1(8) no
C13 Sn1 C19 C24 -123.6(7) no
C19 Sn1 C13 C14 26.7(9) no
C19 Sn1 C13 C18 -151.2(7) no
Sn1 C1 C2 C3 180.0(7) no
Sn1 C1 C10 C5 -179.2(6) no
Sn1 C1 C10 C9 2.2(16) no
C2 C1 C10 C5 2.7(15) no
C2 C1 C10 C9 -175.9(10) no
C10 C1 C2 C3 -1.8(16) no
C1 C2 C3 C4 -0.2(17) no
C2 C3 C4 C5 1.0(16) no
C2 C3 C4 C11 -179.9(10) no
C3 C4 C5 C6 179.3(9) no
C3 C4 C5 C10 0.1(16) no
C3 C4 C11 C12 179.5(12) no
C5 C4 C11 C12 -1.3(12) no
C11 C4 C5 C6 0.1(12) no
C11 C4 C5 C10 -179.2(9) no
C4 C5 C6 C7 -177.3(9) no
C4 C5 C6 C12 1.3(12) no
C4 C5 C10 C1 -1.9(15) no
C4 C5 C10 C9 176.9(9) no
C6 C5 C10 C1 178.9(9) no
C6 C5 C10 C9 -2.3(15) no
C10 C5 C6 C7 2.0(16) no
C10 C5 C6 C12 -179.5(9) no
C5 C6 C7 C8 0.9(16) no
C5 C6 C12 C11 -2.0(12) no
C7 C6 C12 C11 176.3(12) no
C12 C6 C7 C8 -177.2(11) no
C6 C7 C8 C9 -3.3(17) no
C7 C8 C9 Br1 -180.0(9) no
C7 C8 C9 C10 3.1(18) no
Br1 C9 C10 C1 1.5(16) no
Br1 C9 C10 C5 -177.2(6) no
C8 C9 C10 C1 178.3(10) no
C8 C9 C10 C5 -0.3(16) no
C4 C11 C12 C6 2.0(12) no
Sn1 C13 C14 C15 -176.8(6) no
Sn1 C13 C18 C17 178.0(7) no
C14 C13 C18 C17 0.1(16) no
C18 C13 C14 C15 1.1(15) no
C13 C14 C15 C16 -1.7(18) no
C14 C15 C16 C17 1(2) no
C15 C16 C17 C18 0(2) no
C16 C17 C18 C13 -0.7(19) no
Sn1 C19 C20 C21 179.0(6) no
Sn1 C19 C24 C23 -178.4(6) no
C20 C19 C24 C23 -0.0(15) no
C24 C19 C20 C21 0.6(15) no
C19 C20 C21 C22 -0.5(17) no
C20 C21 C22 C23 -0.1(17) no
C21 C22 C23 C24 0.7(17) no
C22 C23 C24 C19 -0.6(17) no
